data_6000417
loop_
_publ_author_name
'Goubard, F.'
'Bizot, D.'
'Chassaing, J.'

_publ_section_title
;
 Powder diffraction data for niobium iv hexafluorides: VNbF6 and CrNbF6
;
_journal_name_full 'Powder Diffraction'
_journal_page_first 132
_journal_page_last 133
_journal_paper_doi 10.1017/S0885715600009969
_journal_volume 13
_journal_year 1998
_chemical_formula_sum 'F6 Nb V'
_space_group_name_H-M_alt 'R -3'
_cell_angle_alpha 90.000
_cell_angle_beta 90.000
_cell_angle_gamma 120.000
_cell_length_a 5.5200
_cell_length_b 5.5200
_cell_length_c 13.9870
_cell_volume 369.09
_cod_database_code 6000417

loop_
_atom_site_label
_atom_site_fract_x
_atom_site_fract_y
_atom_site_fract_z
? ? ? ?
